data_7219768
loop_
_publ_author_name
'Samanta, Sampak'
'Srivastava, Anvita'
'Biswas, Soumen'
'Singh, Shivendra'
'Shaikh, Mobin M.'

_publ_section_title
;
 Organocatalysed Michael addition on arylmethylidenemalonates involving
 4-(2-nitrophenyl)acetoacetate : a diversity-oriented access to
 8,9-dihydropyrido[1,2-a]indol-6(7H)-one and salicylate scaffolds
;
_journal_name_full 'RSC Adv.'
_journal_paper_doi 10.1039/C5RA01430A
_journal_year 2015
_chemical_formula_sum 'C23 H21 N O5'
_chemical_formula_weight 391.41
_chemical_name_systematic
;
 ?
;
_space_group_IT_number 2
_symmetry_cell_setting triclinic
_symmetry_space_group_name_Hall '-P 1'
_symmetry_space_group_name_H-M 'P -1'
_atom_sites_solution_hydrogens geom
_atom_sites_solution_primary direct
_atom_sites_solution_secondary difmap
_audit_creation_method SHELXL-97
_audit_update_record
;
2015-01-23 deposited with the CCDC.
2015-03-06 downloaded from the CCDC.
;
_cell_angle_alpha 95.977(4)
_cell_angle_beta 103.638(4)
_cell_angle_gamma 102.512(4)
_cell_formula_units_Z 4
_cell_length_a 9.8354(5)
_cell_length_b 13.4213(8)
_cell_length_c 16.8559(9)
_cell_measurement_reflns_used 4006
_cell_measurement_temperature 150(2)
_cell_measurement_theta_max 28.2140
_cell_measurement_theta_min 3.6980
_cell_volume 2082.5(2)
_computing_cell_refinement 'CrysAlis RED, Oxford Diffraction Ltd.,'
_computing_data_collection 'CrysAlis CCD, Oxford Diffraction Ltd.,'
_computing_data_reduction 'CrysAlis RED, Oxford Diffraction Ltd.,'
_computing_molecular_graphics Ortep3
_computing_publication_material Shelx97
_computing_structure_refinement 'SHELXL-97 (Sheldrick, 1997)'
_computing_structure_solution 'SHELXS-97 (Sheldrick, 1997)'
_diffrn_ambient_temperature 150(2)
_diffrn_detector_area_resol_mean 15.9948
_diffrn_measured_fraction_theta_full 0.998
_diffrn_measured_fraction_theta_max 0.998
_diffrn_measurement_device_type 'OXFORD DIFFRACTION SUPER NOVA'
_diffrn_measurement_method \w/q-scan
_diffrn_radiation_monochromator graphite
_diffrn_radiation_source 'Micro-Focus (Mo) X-ray Source'
_diffrn_radiation_type MoK\a
_diffrn_radiation_wavelength 0.71073
_diffrn_reflns_av_R_equivalents 0.0325
_diffrn_reflns_av_sigmaI/netI 0.0426
_diffrn_reflns_limit_h_max 11
_diffrn_reflns_limit_h_min -11
_diffrn_reflns_limit_k_max 15
_diffrn_reflns_limit_k_min -15
_diffrn_reflns_limit_l_max 19
_diffrn_reflns_limit_l_min -20
_diffrn_reflns_number 19605
_diffrn_reflns_theta_full 25.00
_diffrn_reflns_theta_max 25.00
_diffrn_reflns_theta_min 2.92
_exptl_absorpt_coefficient_mu 0.088
_exptl_absorpt_correction_T_max 0.9956
_exptl_absorpt_correction_T_min 0.9930
_exptl_absorpt_correction_type multi-scan
_exptl_absorpt_process_details
;
CrysAlis RED, Oxford Diffraction Ltd.,
Version 1.171.31.7 (release 18-10-2006 CrysAlis171 .NET)
(compiled Oct 18 2006,16:28:17)
Empirical absorption correction using spherical harmonics,
 implemented in SCALE3 ABSPACK scaling algorithm.
;
_exptl_crystal_colour COLORLESS
_exptl_crystal_density_diffrn 1.248
_exptl_crystal_density_method 'not measured'
_exptl_crystal_description BLOCK
_exptl_crystal_F_000 824
_exptl_crystal_size_max 0.08
_exptl_crystal_size_mid 0.06
_exptl_crystal_size_min 0.05
_refine_diff_density_max 0.581
_refine_diff_density_min -0.409
_refine_diff_density_rms 0.038
_refine_ls_extinction_method none
_refine_ls_goodness_of_fit_ref 1.042
_refine_ls_hydrogen_treatment riding
_refine_ls_matrix_type full
_refine_ls_number_parameters 527
_refine_ls_number_reflns 7324
_refine_ls_number_restraints 0
_refine_ls_restrained_S_all 1.042
_refine_ls_R_factor_all 0.1252
_refine_ls_R_factor_gt 0.0711
_refine_ls_shift/su_max 1.082
_refine_ls_shift/su_mean 0.215
_refine_ls_structure_factor_coef Fsqd
_refine_ls_weighting_details 'calc w=1/[\s^2^(Fo^2^)+(0.1139P)^2^+1.0299P] where P=(Fo^2^+2Fc^2^)/3'
_refine_ls_weighting_scheme calc
_refine_ls_wR_factor_gt 0.2285
_refine_ls_wR_factor_ref 0.2855
_reflns_number_gt 2872
_reflns_number_total 7324
_reflns_threshold_expression >2sigma(I)
_cod_data_source_file c5ra01430a2.cif
_cod_data_source_block ss026
_cod_depositor_comments
;
The following automatic conversions were performed:

'_symmetry_cell_setting' value 'Triclinic' changed to 'triclinic'
according to
/usr/data/users/saulius/crontab/automatic-downloads/rss-feeds/RSC/lib/dictionaries/cif_core.dic
dictionary named 'cif_core.dic' version 2.4.2 from 2011-04-26.

Automatic conversion script
Id: cif_fix_values 3105 2015-03-04 15:46:00Z robertas 
;
_cod_database_code 7219768

loop_
_symmetry_equiv_pos_as_xyz
'x, y, z'
'-x, -y, -z'

loop_
_atom_site_label
_atom_site_type_symbol
_atom_site_fract_x
_atom_site_fract_y
_atom_site_fract_z
_atom_site_U_iso_or_equiv
_atom_site_adp_type
_atom_site_occupancy
_atom_site_symmetry_multiplicity
_atom_site_calc_flag
_atom_site_refinement_flags
O1 O -0.5591(4) -0.6678(3) 0.5815(3) 0.1204(17) Uani 1 1 d .
O2 O -0.3511(4) -0.7067(3) 0.6309(3) 0.0890(13) Uani 1 1 d .
O3 O -0.0523(4) -0.2437(3) 0.8289(2) 0.0781(11) Uani 1 1 d .
O4 O 0.0435(3) -0.3767(3) 0.8057(2) 0.0722(11) Uani 1 1 d .
O5 O -0.0021(4) -0.2799(3) 0.6408(2) 0.0735(10) Uani 1 1 d .
O6 O 0.0580(4) 0.1670(3) 0.9185(3) 0.1234(18) Uani 1 1 d .
O7 O -0.1485(4) 0.2068(3) 0.8692(3) 0.0894(13) Uani 1 1 d .
O8 O -0.4976(4) -0.2200(3) 0.8592(2) 0.0733(10) Uani 1 1 d .
O9 O -0.5431(3) -0.1231(3) 0.6943(2) 0.0725(11) Uani 1 1 d .
O10 O -0.4484(4) -0.2562(3) 0.6713(2) 0.0773(11) Uani 1 1 d .
N1 N -0.1725(4) -0.4219(3) 0.5628(2) 0.0510(10) Uani 1 1 d .
N2 N -0.3275(4) -0.0784(3) 0.9370(2) 0.0517(10) Uani 1 1 d .
C1 C -0.6745(13) -0.8020(9) 0.6353(8) 0.215(6) Uani 1 1 d .
H1A H -0.5869 -0.7947 0.6799 0.322 Uiso 1 1 calc R
H1B H -0.7336 -0.8733 0.6249 0.322 Uiso 1 1 calc R
H1C H -0.7299 -0.7546 0.6514 0.322 Uiso 1 1 calc R
C2 C -0.6364(9) -0.7785(6) 0.5637(7) 0.161(4) Uani 1 1 d .
H2A H -0.7238 -0.7913 0.5168 0.194 Uiso 1 1 calc R
H2B H -0.5732 -0.8217 0.5493 0.194 Uiso 1 1 calc R
C3 C -0.4181(6) -0.6447(4) 0.6153(3) 0.0605(13) Uani 1 1 d .
C4 C -0.3536(5) -0.5289(4) 0.6250(3) 0.0511(12) Uani 1 1 d .
H4 H -0.4321 -0.4922 0.6242 0.061 Uiso 1 1 calc R
C5 C -0.2354(4) -0.4884(3) 0.7069(3) 0.0488(12) Uani 1 1 d .
H5 H -0.1584 -0.5264 0.7072 0.059 Uiso 1 1 calc R
C6 C -0.2919(5) -0.5066(4) 0.7817(3) 0.0549(12) Uani 1 1 d .
C7 C -0.2505(6) -0.5783(4) 0.8301(3) 0.0740(16) Uani 1 1 d .
H7 H -0.1845 -0.6152 0.8166 0.089 Uiso 1 1 calc R
C8 C -0.3035(7) -0.5968(5) 0.8972(4) 0.092(2) Uani 1 1 d .
H8 H -0.2740 -0.6461 0.9295 0.111 Uiso 1 1 calc R
C9 C -0.3984(8) -0.5446(5) 0.9177(4) 0.102(2) Uani 1 1 d .
H9 H -0.4363 -0.5582 0.9634 0.122 Uiso 1 1 calc R
C10 C -0.4390(7) -0.4712(5) 0.8710(4) 0.097(2) Uani 1 1 d .
H10 H -0.5031 -0.4334 0.8856 0.116 Uiso 1 1 calc R
C11 C -0.3869(6) -0.4533(4) 0.8040(3) 0.0717(16) Uani 1 1 d .
H11 H -0.4164 -0.4035 0.7722 0.086 Uiso 1 1 calc R
C12 C -0.1686(5) -0.3736(3) 0.7080(3) 0.0493(12) Uani 1 1 d .
H12 H -0.2483 -0.3376 0.7039 0.059 Uiso 1 1 calc R
C13 C -0.0544(5) -0.3226(4) 0.7875(3) 0.0552(13) Uani 1 1 d .
C14 C 0.1621(6) -0.3356(5) 0.8789(4) 0.104(2) Uani 1 1 d .
H14A H 0.2109 -0.2650 0.8754 0.156 Uiso 1 1 calc R
H14B H 0.2308 -0.3791 0.8829 0.156 Uiso 1 1 calc R
H14C H 0.1251 -0.3347 0.9280 0.156 Uiso 1 1 calc R
C15 C -0.1052(5) -0.3533(4) 0.6352(3) 0.0536(13) Uani 1 1 d .
C16 C -0.2921(5) -0.5078(3) 0.5532(3) 0.0501(12) Uani 1 1 d .
C17 C -0.3298(5) -0.5578(4) 0.4746(3) 0.0591(13) Uani 1 1 d .
H17 H -0.4061 -0.6181 0.4519 0.071 Uiso 1 1 calc R
C18 C -0.2344(5) -0.5039(4) 0.4304(3) 0.0570(13) Uani 1 1 d .
C19 C -0.1369(5) -0.4202(4) 0.4869(3) 0.0540(12) Uani 1 1 d .
C20 C -0.0295(6) -0.3525(4) 0.4640(3) 0.0688(15) Uani 1 1 d .
H20 H 0.0365 -0.2959 0.5023 0.083 Uiso 1 1 calc R
C21 C -0.0236(7) -0.3718(5) 0.3829(4) 0.0813(17) Uani 1 1 d .
H21 H 0.0482 -0.3271 0.3650 0.098 Uiso 1 1 calc R
C22 C -0.1196(7) -0.4544(5) 0.3268(4) 0.0786(17) Uani 1 1 d .
H22 H -0.1120 -0.4649 0.2716 0.094 Uiso 1 1 calc R
C23 C -0.2254(6) -0.5216(5) 0.3494(3) 0.0729(16) Uani 1 1 d .
H23 H -0.2904 -0.5783 0.3107 0.088 Uiso 1 1 calc R
C24 C 0.1757(13) 0.3022(9) 0.8645(8) 0.211(6) Uani 1 1 d .
H24A H 0.2327 0.2559 0.8485 0.317 Uiso 1 1 calc R
H24B H 0.2330 0.3740 0.8750 0.317 Uiso 1 1 calc R
H24C H 0.0879 0.2938 0.8197 0.317 Uiso 1 1 calc R
C25 C 0.1378(10) 0.2778(7) 0.9360(7) 0.162(4) Uani 1 1 d .
H25A H 0.0760 0.3217 0.9512 0.194 Uiso 1 1 calc R
H25B H 0.2256 0.2896 0.9825 0.194 Uiso 1 1 calc R
C26 C -0.0825(6) 0.1433(4) 0.8847(3) 0.0584(13) Uani 1 1 d .
C27 C -0.1465(5) 0.0284(3) 0.8751(3) 0.0500(12) Uani 1 1 d .
H27 H -0.0682 -0.0084 0.8757 0.060 Uiso 1 1 calc R
C28 C -0.2644(5) -0.0112(3) 0.7931(3) 0.0496(12) Uani 1 1 d .
H28 H -0.3414 0.0269 0.7927 0.060 Uiso 1 1 calc R
C29 C -0.2074(5) 0.0065(3) 0.7182(3) 0.0538(12) Uani 1 1 d .
C30 C -0.1121(6) -0.0466(4) 0.6959(3) 0.0738(16) Uani 1 1 d .
H30 H -0.0826 -0.0969 0.7270 0.089 Uiso 1 1 calc R
C31 C -0.0599(7) -0.0263(5) 0.6283(4) 0.097(2) Uani 1 1 d .
H31 H 0.0065 -0.0620 0.6139 0.116 Uiso 1 1 calc R
C32 C -0.1029(8) 0.0449(5) 0.5820(4) 0.099(2) Uani 1 1 d .
H32 H -0.0661 0.0582 0.5358 0.118 Uiso 1 1 calc R
C33 C -0.1980(7) 0.0964(5) 0.6018(4) 0.0887(19) Uani 1 1 d .
H33 H -0.2292 0.1447 0.5689 0.106 Uiso 1 1 calc R
C34 C -0.2499(6) 0.0781(4) 0.6706(3) 0.0702(15) Uani 1 1 d .
H34 H -0.3150 0.1152 0.6849 0.084 Uiso 1 1 calc R
C35 C -0.3312(5) -0.1271(3) 0.7922(3) 0.0496(12) Uani 1 1 d .
H35 H -0.2516 -0.1633 0.7964 0.060 Uiso 1 1 calc R
C36 C -0.4450(5) -0.1772(4) 0.7131(3) 0.0530(12) Uani 1 1 d .
C37 C -0.6612(6) -0.1652(5) 0.6209(4) 0.103(2) Uani 1 1 d .
H37A H -0.6227 -0.1846 0.5745 0.155 Uiso 1 1 calc R
H37B H -0.7152 -0.1131 0.6074 0.155 Uiso 1 1 calc R
H37C H -0.7257 -0.2265 0.6309 0.155 Uiso 1 1 calc R
C38 C -0.3960(5) -0.1470(4) 0.8650(3) 0.0528(12) Uani 1 1 d .
C39 C -0.3629(5) -0.0800(4) 1.0138(3) 0.0529(13) Uani 1 1 d .
C40 C -0.4697(6) -0.1464(4) 1.0365(3) 0.0699(15) Uani 1 1 d .
H40 H -0.5364 -0.2026 0.9979 0.084 Uiso 1 1 calc R
C41 C -0.4759(6) -0.1281(5) 1.1176(4) 0.0798(18) Uani 1 1 d .
H41 H -0.5482 -0.1727 1.1351 0.096 Uiso 1 1 calc R
C42 C -0.3790(7) -0.0461(5) 1.1738(4) 0.0811(18) Uani 1 1 d .
H42 H -0.3848 -0.0367 1.2295 0.097 Uiso 1 1 calc R
C43 C -0.2750(6) 0.0217(5) 1.1509(3) 0.0741(16) Uani 1 1 d .
H43 H -0.2112 0.0788 1.1897 0.089 Uiso 1 1 calc R
C44 C -0.2644(5) 0.0054(4) 1.0696(3) 0.0570(13) Uani 1 1 d .
C45 C -0.1701(5) 0.0579(4) 1.0254(3) 0.0604(14) Uani 1 1 d .
H45 H -0.0936 0.1182 1.0477 0.072 Uiso 1 1 calc R
C46 C -0.2085(5) 0.0071(3) 0.9469(3) 0.0499(12) Uani 1 1 d .

loop_
_atom_site_aniso_label
_atom_site_aniso_U_11
_atom_site_aniso_U_22
_atom_site_aniso_U_33
_atom_site_aniso_U_23
_atom_site_aniso_U_13
_atom_site_aniso_U_12
O1 0.056(3) 0.060(3) 0.218(5) 0.024(3) -0.003(3) -0.001(2)
O2 0.070(3) 0.047(2) 0.145(4) 0.016(2) 0.017(2) 0.018(2)
O3 0.072(2) 0.062(2) 0.081(2) -0.0245(19) -0.004(2) 0.020(2)
O4 0.059(2) 0.072(2) 0.073(2) -0.0109(18) -0.0072(18) 0.027(2)
O5 0.067(3) 0.059(2) 0.077(3) -0.0034(19) 0.017(2) -0.010(2)
O6 0.054(3) 0.060(3) 0.228(5) 0.025(3) 0.000(3) -0.006(2)
O7 0.074(3) 0.047(2) 0.140(4) 0.012(2) 0.014(2) 0.018(2)
O8 0.069(3) 0.058(2) 0.076(2) -0.0056(19) 0.018(2) -0.012(2)
O9 0.058(2) 0.071(2) 0.071(2) -0.0149(19) -0.0105(18) 0.023(2)
O10 0.074(2) 0.064(2) 0.074(2) -0.0227(18) -0.0070(19) 0.021(2)
N1 0.049(2) 0.049(3) 0.047(2) -0.0010(19) 0.0029(19) 0.010(2)
N2 0.047(2) 0.044(2) 0.056(2) 0.0002(19) 0.006(2) 0.005(2)
C1 0.180(11) 0.165(11) 0.329(18) 0.137(11) 0.099(12) 0.026(9)
C2 0.096(6) 0.075(5) 0.268(13) 0.044(7) -0.009(7) -0.019(5)
C3 0.053(3) 0.044(3) 0.075(4) 0.000(3) 0.007(3) 0.007(3)
C4 0.040(3) 0.047(3) 0.059(3) -0.001(2) 0.002(2) 0.012(3)
C5 0.041(3) 0.041(3) 0.061(3) 0.004(2) 0.008(2) 0.012(2)
C6 0.055(3) 0.046(3) 0.062(3) 0.005(2) 0.014(3) 0.014(3)
C7 0.083(4) 0.067(4) 0.076(4) 0.014(3) 0.018(3) 0.032(3)
C8 0.128(6) 0.083(4) 0.081(4) 0.032(4) 0.035(4) 0.041(4)
C9 0.133(6) 0.098(5) 0.099(5) 0.032(4) 0.069(5) 0.034(5)
C10 0.112(5) 0.102(5) 0.107(5) 0.028(4) 0.063(4) 0.048(5)
C11 0.077(4) 0.072(4) 0.080(4) 0.020(3) 0.033(3) 0.032(3)
C12 0.047(3) 0.048(3) 0.050(3) 0.002(2) 0.008(2) 0.015(3)
C13 0.048(3) 0.050(3) 0.060(3) -0.004(3) 0.004(2) 0.013(3)
C14 0.076(4) 0.114(6) 0.091(4) -0.019(4) -0.030(4) 0.035(4)
C15 0.050(3) 0.044(3) 0.059(3) 0.000(3) 0.006(3) 0.010(3)
C16 0.044(3) 0.042(3) 0.055(3) -0.001(2) 0.002(2) 0.009(3)
C17 0.050(3) 0.049(3) 0.067(3) -0.006(3) 0.000(3) 0.010(3)
C18 0.053(3) 0.060(3) 0.054(3) 0.001(3) 0.002(2) 0.024(3)
C19 0.055(3) 0.053(3) 0.052(3) 0.003(2) 0.008(3) 0.019(3)
C20 0.063(4) 0.067(4) 0.073(4) 0.002(3) 0.018(3) 0.012(3)
C21 0.085(4) 0.079(4) 0.088(4) 0.012(4) 0.040(4) 0.020(4)
C22 0.084(4) 0.093(5) 0.068(4) 0.007(4) 0.027(4) 0.039(4)
C23 0.076(4) 0.077(4) 0.061(4) -0.006(3) 0.010(3) 0.025(4)
C24 0.180(11) 0.162(10) 0.314(17) 0.127(11) 0.086(11) 0.026(8)
C25 0.095(6) 0.090(6) 0.258(13) 0.051(7) -0.015(7) -0.009(5)
C26 0.051(3) 0.047(3) 0.072(3) 0.006(3) 0.011(3) 0.011(3)
C27 0.047(3) 0.036(3) 0.061(3) 0.003(2) 0.005(2) 0.011(2)
C28 0.046(3) 0.041(3) 0.057(3) 0.002(2) 0.004(2) 0.013(2)
C29 0.053(3) 0.043(3) 0.059(3) 0.006(2) 0.005(2) 0.010(3)
C30 0.078(4) 0.072(4) 0.090(4) 0.027(3) 0.035(3) 0.037(3)
C31 0.103(5) 0.103(6) 0.113(5) 0.031(4) 0.062(4) 0.042(5)
C32 0.133(6) 0.098(5) 0.090(5) 0.034(4) 0.057(4) 0.044(5)
C33 0.120(5) 0.085(4) 0.080(4) 0.032(3) 0.039(4) 0.042(4)
C34 0.086(4) 0.066(4) 0.064(3) 0.013(3) 0.017(3) 0.033(3)
C35 0.045(3) 0.039(3) 0.058(3) -0.002(2) 0.005(2) 0.011(2)
C36 0.049(3) 0.048(3) 0.055(3) -0.002(2) 0.009(2) 0.008(3)
C37 0.079(4) 0.104(5) 0.100(5) -0.012(4) -0.027(4) 0.035(4)
C38 0.050(3) 0.040(3) 0.058(3) -0.004(2) 0.002(3) 0.007(3)
C39 0.051(3) 0.053(3) 0.057(3) 0.006(3) 0.012(3) 0.020(3)
C40 0.066(4) 0.069(4) 0.074(4) 0.005(3) 0.020(3) 0.017(3)
C41 0.076(4) 0.095(5) 0.080(4) 0.011(4) 0.036(3) 0.029(4)
C42 0.095(5) 0.092(5) 0.063(4) 0.002(4) 0.028(4) 0.033(4)
C43 0.080(4) 0.075(4) 0.062(4) -0.006(3) 0.009(3) 0.028(4)
C44 0.052(3) 0.054(3) 0.058(3) -0.004(3) 0.004(3) 0.016(3)
C45 0.054(3) 0.053(3) 0.059(3) -0.008(3) -0.004(3) 0.011(3)
C46 0.041(3) 0.041(3) 0.059(3) 0.000(2) 0.000(2) 0.012(3)

loop_
_atom_type_symbol
_atom_type_description
_atom_type_scat_dispersion_real
_atom_type_scat_dispersion_imag
_atom_type_scat_source
C C 0.0033 0.0016 'International Tables Vol C Tables 4.2.6.8 and 6.1.1.4'
H H 0.0000 0.0000 'International Tables Vol C Tables 4.2.6.8 and 6.1.1.4'
N N 0.0061 0.0033 'International Tables Vol C Tables 4.2.6.8 and 6.1.1.4'
O O 0.0106 0.0060 'International Tables Vol C Tables 4.2.6.8 and 6.1.1.4'

loop_
_geom_angle_atom_site_label_1
_geom_angle_atom_site_label_2
_geom_angle_atom_site_label_3
_geom_angle
C3 O1 C2 117.1(5)
C13 O4 C14 117.4(4)
C26 O6 C25 118.3(5)
C36 O9 C37 117.0(4)
C15 N1 C19 127.0(4)
C15 N1 C16 124.5(4)
C19 N1 C16 108.5(4)
C38 N2 C46 125.3(4)
C38 N2 C39 126.6(4)
C46 N2 C39 108.1(4)
C2 C1 H1A 109.4
C2 C1 H1B 109.5
H1A C1 H1B 109.5
C2 C1 H1C 109.5
H1A C1 H1C 109.5
H1B C1 H1C 109.5
C1 C2 O1 106.5(10)
C1 C2 H2A 110.3
O1 C2 H2A 110.5
C1 C2 H2B 110.4
O1 C2 H2B 110.4
H2A C2 H2B 108.6
O2 C3 O1 124.2(5)
O2 C3 C4 125.1(5)
O1 C3 C4 110.6(4)
C16 C4 C3 108.7(4)
C16 C4 C5 110.1(4)
C3 C4 C5 111.5(4)
C16 C4 H4 108.8
C3 C4 H4 108.8
C5 C4 H4 108.9
C6 C5 C12 112.6(3)
C6 C5 C4 112.4(4)
C12 C5 C4 107.8(4)
C6 C5 H5 108.0
C12 C5 H5 108.0
C4 C5 H5 107.9
C11 C6 C7 117.8(5)
C11 C6 C5 121.5(4)
C7 C6 C5 120.7(4)
C8 C7 C6 121.1(5)
C8 C7 H7 119.4
C6 C7 H7 119.5
C9 C8 C7 120.4(5)
C9 C8 H8 119.7
C7 C8 H8 119.9
C8 C9 C10 119.4(6)
C8 C9 H9 120.3
C10 C9 H9 120.3
C11 C10 C9 120.2(5)
C11 C10 H10 119.9
C9 C10 H10 119.9
C10 C11 C6 121.2(5)
C10 C11 H11 119.4
C6 C11 H11 119.4
C13 C12 C15 108.6(4)
C13 C12 C5 113.3(4)
C15 C12 C5 113.8(4)
C13 C12 H12 106.9
C15 C12 H12 106.9
C5 C12 H12 106.9
O3 C13 O4 124.2(4)
O3 C13 C12 124.7(4)
O4 C13 C12 111.2(4)
O4 C14 H14A 109.4
O4 C14 H14B 109.5
H14A C14 H14B 109.5
O4 C14 H14C 109.5
H14A C14 H14C 109.5
H14B C14 H14C 109.5
O5 C15 N1 122.4(5)
O5 C15 C12 122.1(4)
N1 C15 C12 115.5(4)
C17 C16 N1 108.4(4)
C17 C16 C4 131.4(5)
N1 C16 C4 120.2(4)
C16 C17 C18 108.6(4)
C16 C17 H17 125.6
C18 C17 H17 125.8
C23 C18 C19 120.3(5)
C23 C18 C17 132.6(5)
C19 C18 C17 107.1(4)
C20 C19 C18 121.7(5)
C20 C19 N1 131.0(5)
C18 C19 N1 107.4(5)
C21 C20 C19 116.8(5)
C21 C20 H20 121.7
C19 C20 H20 121.6
C20 C21 C22 121.8(6)
C20 C21 H21 119.0
C22 C21 H21 119.2
C23 C22 C21 121.5(6)
C23 C22 H22 119.4
C21 C22 H22 119.1
C22 C23 C18 117.9(5)
C22 C23 H23 120.9
C18 C23 H23 121.1
C25 C24 H24A 109.4
C25 C24 H24B 109.5
H24A C24 H24B 109.5
C25 C24 H24C 109.5
H24A C24 H24C 109.5
H24B C24 H24C 109.5
C24 C25 O6 107.5(10)
C24 C25 H25A 110.2
O6 C25 H25A 110.2
C24 C25 H25B 110.3
O6 C25 H25B 110.1
H25A C25 H25B 108.5
O7 C26 O6 123.0(5)
O7 C26 C27 125.8(5)
O6 C26 C27 111.1(4)
C46 C27 C26 108.8(4)
C46 C27 C28 110.2(4)
C26 C27 C28 111.1(4)
C46 C27 H27 108.9
C26 C27 H27 108.9
C28 C27 H27 108.9
C29 C28 C27 112.5(4)
C29 C28 C35 112.4(3)
C27 C28 C35 107.1(3)
C29 C28 H28 108.2
C27 C28 H28 108.2
C35 C28 H28 108.2
C34 C29 C30 118.5(5)
C34 C29 C28 119.6(4)
C30 C29 C28 121.9(4)
C31 C30 C29 120.0(5)
C31 C30 H30 120.0
C29 C30 H30 120.0
C32 C31 C30 120.7(5)
C32 C31 H31 119.6
C30 C31 H31 119.6
C33 C32 C31 120.3(6)
C33 C32 H32 119.8
C31 C32 H32 119.9
C32 C33 C34 119.8(5)
C32 C33 H33 120.2
C34 C33 H33 120.0
C29 C34 C33 120.7(5)
C29 C34 H34 119.6
C33 C34 H34 119.7
C36 C35 C38 108.4(4)
C36 C35 C28 112.7(4)
C38 C35 C28 113.6(3)
C36 C35 H35 107.3
C38 C35 H35 107.3
C28 C35 H35 107.3
O10 C36 O9 123.3(4)
O10 C36 C35 124.9(4)
O9 C36 C35 111.8(4)
O9 C37 H37A 109.5
O9 C37 H37B 109.4
H37A C37 H37B 109.5
O9 C37 H37C 109.5
H37A C37 H37C 109.5
H37B C37 H37C 109.5
O8 C38 N2 123.3(5)
O8 C38 C35 121.8(4)
N2 C38 C35 114.8(4)
C40 C39 C44 122.3(5)
C40 C39 N2 130.9(5)
C44 C39 N2 106.7(5)
C39 C40 C41 117.3(5)
C39 C40 H40 121.4
C41 C40 H40 121.3
C40 C41 C42 121.4(6)
C40 C41 H41 119.4
C42 C41 H41 119.2
C43 C42 C41 121.4(6)
C43 C42 H42 119.2
C41 C42 H42 119.5
C42 C43 C44 118.9(6)
C42 C43 H43 120.6
C44 C43 H43 120.4
C43 C44 C39 118.6(5)
C43 C44 C45 134.0(5)
C39 C44 C45 107.5(4)
C46 C45 C44 108.6(5)
C46 C45 H45 125.8
C44 C45 H45 125.6
C45 C46 N2 109.2(4)
C45 C46 C27 130.8(5)
N2 C46 C27 120.0(4)

loop_
_geom_bond_atom_site_label_1
_geom_bond_atom_site_label_2
_geom_bond_distance
O1 C3 1.323(6)
O1 C2 1.479(8)
O2 C3 1.181(5)
O3 C13 1.200(5)
O4 C13 1.326(5)
O4 C14 1.444(5)
O5 C15 1.229(5)
O6 C26 1.317(6)
O6 C25 1.486(9)
O7 C26 1.193(5)
O8 C38 1.216(5)
O9 C36 1.328(5)
O9 C37 1.447(5)
O10 C36 1.201(5)
N1 C15 1.378(5)
N1 C19 1.405(5)
N1 C16 1.423(5)
N2 C38 1.374(5)
N2 C46 1.414(5)
N2 C39 1.417(5)
C1 C2 1.392(12)
C1 H1A 0.9800
C1 H1B 0.9800
C1 H1C 0.9800
C2 H2A 0.9900
C2 H2B 0.9900
C3 C4 1.521(6)
C4 C16 1.500(6)
C4 C5 1.539(5)
C4 H4 1.0000
C5 C6 1.515(6)
C5 C12 1.534(6)
C5 H5 1.0000
C6 C11 1.388(6)
C6 C7 1.391(6)
C7 C8 1.376(7)
C7 H7 0.9500
C8 C9 1.366(7)
C8 H8 0.9500
C9 C10 1.390(8)
C9 H9 0.9500
C10 C11 1.367(7)
C10 H10 0.9500
C11 H11 0.9500
C12 C13 1.514(6)
C12 C15 1.525(6)
C12 H12 1.0000
C14 H14A 0.9800
C14 H14B 0.9800
C14 H14C 0.9800
C16 C17 1.349(6)
C17 C18 1.451(6)
C17 H17 0.9500
C18 C23 1.388(6)
C18 C19 1.403(6)
C19 C20 1.392(7)
C20 C21 1.382(6)
C20 H20 0.9500
C21 C22 1.386(8)
C21 H21 0.9500
C22 C23 1.376(8)
C22 H22 0.9500
C23 H23 0.9500
C24 C25 1.393(12)
C24 H24A 0.9800
C24 H24B 0.9800
C24 H24C 0.9800
C25 H25A 0.9900
C25 H25B 0.9900
C26 C27 1.509(6)
C27 C46 1.505(6)
C27 C28 1.537(5)
C27 H27 1.0000
C28 C29 1.518(6)
C28 C35 1.549(6)
C28 H28 1.0000
C29 C34 1.384(6)
C29 C30 1.389(6)
C30 C31 1.384(7)
C30 H30 0.9500
C31 C32 1.369(8)
C31 H31 0.9500
C32 C33 1.358(7)
C32 H32 0.9500
C33 C34 1.397(7)
C33 H33 0.9500
C34 H34 0.9500
C35 C36 1.505(6)
C35 C38 1.532(6)
C35 H35 1.0000
C37 H37A 0.9800
C37 H37B 0.9800
C37 H37C 0.9800
C39 C40 1.379(7)
C39 C44 1.415(6)
C40 C41 1.381(6)
C40 H40 0.9500
C41 C42 1.386(8)
C41 H41 0.9500
C42 C43 1.371(8)
C42 H42 0.9500
C43 C44 1.396(6)
C43 H43 0.9500
C44 C45 1.436(7)
C45 C46 1.350(5)
C45 H45 0.9500

loop_
_geom_torsion_atom_site_label_1
_geom_torsion_atom_site_label_2
_geom_torsion_atom_site_label_3
_geom_torsion_atom_site_label_4
_geom_torsion
C3 O1 C2 C1 87.7(9)
C2 O1 C3 O2 1.0(10)
C2 O1 C3 C4 176.6(6)
O2 C3 C4 C16 78.3(6)
O1 C3 C4 C16 -97.3(5)
O2 C3 C4 C5 -43.3(7)
O1 C3 C4 C5 141.1(4)
C16 C4 C5 C6 179.4(3)
C3 C4 C5 C6 -59.9(5)
C16 C4 C5 C12 54.8(4)
C3 C4 C5 C12 175.5(4)
C12 C5 C6 C11 52.7(6)
C4 C5 C6 C11 -69.2(6)
C12 C5 C6 C7 -127.8(5)
C4 C5 C6 C7 110.3(5)
C11 C6 C7 C8 0.8(8)
C5 C6 C7 C8 -178.7(5)
C6 C7 C8 C9 0.0(10)
C7 C8 C9 C10 -1.1(11)
C8 C9 C10 C11 1.5(11)
C9 C10 C11 C6 -0.7(10)
C7 C6 C11 C10 -0.4(8)
C5 C6 C11 C10 179.1(5)
C6 C5 C12 C13 52.9(5)
C4 C5 C12 C13 177.4(3)
C6 C5 C12 C15 177.6(4)
C4 C5 C12 C15 -57.8(4)
C14 O4 C13 O3 -1.9(8)
C14 O4 C13 C12 178.1(5)
C15 C12 C13 O3 104.0(5)
C5 C12 C13 O3 -128.5(5)
C15 C12 C13 O4 -76.1(5)
C5 C12 C13 O4 51.4(5)
C19 N1 C15 O5 0.2(7)
C16 N1 C15 O5 -179.9(4)
C19 N1 C15 C12 179.3(4)
C16 N1 C15 C12 -0.7(6)
C13 C12 C15 O5 -22.9(6)
C5 C12 C15 O5 -150.1(4)
C13 C12 C15 N1 157.9(4)
C5 C12 C15 N1 30.7(5)
C15 N1 C16 C17 -180.0(4)
C19 N1 C16 C17 0.0(5)
C15 N1 C16 C4 0.0(6)
C19 N1 C16 C4 179.9(3)
C3 C4 C16 C17 29.2(6)
C5 C4 C16 C17 151.7(4)
C3 C4 C16 N1 -150.7(4)
C5 C4 C16 N1 -28.3(5)
N1 C16 C17 C18 -0.4(5)
C4 C16 C17 C18 179.6(4)
C16 C17 C18 C23 -179.9(5)
C16 C17 C18 C19 0.7(5)
C23 C18 C19 C20 0.2(7)
C17 C18 C19 C20 179.7(4)
C23 C18 C19 N1 179.8(4)
C17 C18 C19 N1 -0.7(5)
C15 N1 C19 C20 -0.1(7)
C16 N1 C19 C20 180.0(4)
C15 N1 C19 C18 -179.6(4)
C16 N1 C19 C18 0.5(5)
C18 C19 C20 C21 0.0(7)
N1 C19 C20 C21 -179.4(4)
C19 C20 C21 C22 -0.1(8)
C20 C21 C22 C23 -0.1(9)
C21 C22 C23 C18 0.4(8)
C19 C18 C23 C22 -0.5(7)
C17 C18 C23 C22 -179.8(5)
C26 O6 C25 C24 -86.7(10)
C25 O6 C26 O7 -1.6(10)
C25 O6 C26 C27 -177.3(7)
O7 C26 C27 C46 -78.3(6)
O6 C26 C27 C46 97.3(5)
O7 C26 C27 C28 43.3(7)
O6 C26 C27 C28 -141.2(5)
C46 C27 C28 C29 -179.0(3)
C26 C27 C28 C29 60.3(5)
C46 C27 C28 C35 -54.9(4)
C26 C27 C28 C35 -175.7(4)
C27 C28 C29 C34 -110.9(5)
C35 C28 C29 C34 128.0(5)
C27 C28 C29 C30 68.6(6)
C35 C28 C29 C30 -52.5(6)
C34 C29 C30 C31 1.1(8)
C28 C29 C30 C31 -178.4(5)
C29 C30 C31 C32 -1.0(10)
C30 C31 C32 C33 -0.2(11)
C31 C32 C33 C34 1.2(10)
C30 C29 C34 C33 0.0(8)
C28 C29 C34 C33 179.5(5)
C32 C33 C34 C29 -1.2(9)
C29 C28 C35 C36 -53.5(5)
C27 C28 C35 C36 -177.7(3)
C29 C28 C35 C38 -177.3(4)
C27 C28 C35 C38 58.6(4)
C37 O9 C36 O10 2.0(7)
C37 O9 C36 C35 -178.0(4)
C38 C35 C36 O10 -104.5(5)
C28 C35 C36 O10 128.9(5)
C38 C35 C36 O9 75.6(5)
C28 C35 C36 O9 -51.0(5)
C46 N2 C38 O8 179.5(4)
C39 N2 C38 O8 -0.8(7)
C46 N2 C38 C35 1.7(6)
C39 N2 C38 C35 -178.7(4)
C36 C35 C38 O8 24.2(6)
C28 C35 C38 O8 150.3(4)
C36 C35 C38 N2 -158.0(4)
C28 C35 C38 N2 -31.9(5)
C38 N2 C39 C40 -0.2(7)
C46 N2 C39 C40 179.5(4)
C38 N2 C39 C44 -179.6(4)
C46 N2 C39 C44 0.1(5)
C44 C39 C40 C41 -1.3(7)
N2 C39 C40 C41 179.3(4)
C39 C40 C41 C42 0.1(8)
C40 C41 C42 C43 1.6(9)
C41 C42 C43 C44 -2.0(8)
C42 C43 C44 C39 0.8(7)
C42 C43 C44 C45 -178.8(5)
C40 C39 C44 C43 0.9(7)
N2 C39 C44 C43 -179.6(4)
C40 C39 C44 C45 -179.4(4)
N2 C39 C44 C45 0.1(5)
C43 C44 C45 C46 179.4(5)
C39 C44 C45 C46 -0.3(5)
C44 C45 C46 N2 0.3(5)
C44 C45 C46 C27 -180.0(4)
C38 N2 C46 C45 179.4(4)
C39 N2 C46 C45 -0.3(5)
C38 N2 C46 C27 -0.3(6)
C39 N2 C46 C27 180.0(3)
C26 C27 C46 C45 -29.0(6)
C28 C27 C46 C45 -151.0(4)
C26 C27 C46 N2 150.7(4)
C28 C27 C46 N2 28.6(5)
